data_7005491
loop_
_publ_author_name
'Kulcsar, Monika'
'Beleaga, Anca'
'Silvestru, Cristian'
'Nicolescu, Alina'
'Deleanu, Calin'
'Todasca, Cristina'
'Silvestru, Anca'

_publ_section_title
;
 Solid state structure and solution behaviour of organoselenium(II)
 compounds containing 2-{E(CH2CH2)2NCH2}C6H4 groups (E = O, NMe).
;
_journal_issue 21
_journal_name_full 'Dalton transactions (Cambridge, England : 2003)'
_journal_page_first 2187
_journal_page_last 2196
_journal_paper_doi 10.1039/b702629c
_journal_year 2007
_chemical_formula_moiety 'C11 H14 Cl N O Se'
_chemical_formula_sum 'C11 H14 Cl N O Se'
_chemical_formula_weight 290.64
_chemical_name_systematic
;
?
;
_space_group_IT_number 19
_symmetry_cell_setting orthorhombic
_symmetry_space_group_name_Hall 'P 2ac 2ab'
_symmetry_space_group_name_H-M 'P 21 21 21'
_atom_sites_solution_hydrogens geom
_atom_sites_solution_primary direct
_atom_sites_solution_secondary difmap
_audit_creation_method SHELXL-97
_cell_angle_alpha 90.00
_cell_angle_beta 90.00
_cell_angle_gamma 90.00
_cell_formula_units_Z 4
_cell_length_a 8.476(2)
_cell_length_b 8.939(2)
_cell_length_c 15.576(4)
_cell_measurement_reflns_used 5345
_cell_measurement_temperature 297(2)
_cell_measurement_theta_max 28.04
_cell_measurement_theta_min 2.62
_cell_volume 1180.1(5)
_computing_cell_refinement 'Bruker SMART'
_computing_data_collection 'Bruker SMART'
_computing_data_reduction 'Bruker SAINT'
_computing_molecular_graphics 'Bruker SHELXTL'
_computing_publication_material 'Bruker SHELXTL'
_computing_structure_refinement 'Bruker SHELXTL'
_computing_structure_solution 'Bruker SHELXTL'
_diffrn_ambient_temperature 297(2)
_diffrn_measured_fraction_theta_full 0.999
_diffrn_measured_fraction_theta_max 0.999
_diffrn_measurement_device_type 'CCD area detector'
_diffrn_measurement_method 'phi and omega scans'
_diffrn_radiation_monochromator graphite
_diffrn_radiation_source 'fine-focus sealed tube'
_diffrn_radiation_type MoK\a
_diffrn_radiation_wavelength 0.71073
_diffrn_reflns_av_R_equivalents 0.0348
_diffrn_reflns_av_sigmaI/netI 0.0394
_diffrn_reflns_limit_h_max 10
_diffrn_reflns_limit_h_min -10
_diffrn_reflns_limit_k_max 11
_diffrn_reflns_limit_k_min -10
_diffrn_reflns_limit_l_max 19
_diffrn_reflns_limit_l_min -19
_diffrn_reflns_number 9422
_diffrn_reflns_theta_full 26.36
_diffrn_reflns_theta_max 26.36
_diffrn_reflns_theta_min 2.62
_exptl_absorpt_coefficient_mu 3.381
_exptl_absorpt_correction_T_max 0.3489
_exptl_absorpt_correction_T_min 0.2691
_exptl_absorpt_correction_type multi-scan
_exptl_absorpt_process_details 'Bruker, 2001.'
_exptl_crystal_colour yellow
_exptl_crystal_density_diffrn 1.636
_exptl_crystal_density_method 'not measured'
_exptl_crystal_description block
_exptl_crystal_F_000 584
_exptl_crystal_size_max 0.43
_exptl_crystal_size_mid 0.38
_exptl_crystal_size_min 0.31
_refine_diff_density_max 0.389
_refine_diff_density_min -0.219
_refine_diff_density_rms 0.051
_refine_ls_abs_structure_details 'Flack H D (1983), Acta Cryst. A39, 876-881'
_refine_ls_abs_structure_Flack 0.019(8)
_refine_ls_extinction_method none
_refine_ls_goodness_of_fit_ref 1.110
_refine_ls_hydrogen_treatment constr
_refine_ls_matrix_type full
_refine_ls_number_parameters 136
_refine_ls_number_reflns 2418
_refine_ls_number_restraints 0
_refine_ls_restrained_S_all 1.110
_refine_ls_R_factor_all 0.0235
_refine_ls_R_factor_gt 0.0227
_refine_ls_shift/su_max 0.000
_refine_ls_shift/su_mean 0.000
_refine_ls_structure_factor_coef Fsqd
_refine_ls_weighting_details 'calc w=1/[\s^2^(Fo^2^)+(0.0054P)^2^+0.0000P] where P=(Fo^2^+2Fc^2^)/3'
_refine_ls_weighting_scheme calc
_refine_ls_wR_factor_gt 0.0519
_refine_ls_wR_factor_ref 0.0522
_reflns_number_gt 2358
_reflns_number_total 2418
_reflns_threshold_expression >2sigma(I)
_cod_data_source_file b702629c.txt
_cod_data_source_block 157rich
_cod_depositor_comments
;
The following automatic conversions were performed:
'_symmetry_cell_setting' value 'Orthorhombic' changed to 'orthorhombic'
according to '/home/saulius/struct/CIF-dictionaries/cif_core.dic'
dictionary named 'cif_core.dic' version 2.4.1 from 2010-06-29.

Automatic conversion script
Id: cif_fix_enum 1527 2010-12-29 10:47:43Z saulius 
;
_cod_original_cell_volume 1180.2(5)
_cod_original_sg_symbol_H-M 'P2(1)2(1)2(1) '
_cod_database_code 7005491

loop_
_symmetry_equiv_pos_as_xyz
'x, y, z'
'-x+1/2, -y, z+1/2'
'-x, y+1/2, -z+1/2'
'x+1/2, -y+1/2, -z'

loop_
_atom_site_label
_atom_site_type_symbol
_atom_site_fract_x
_atom_site_fract_y
_atom_site_fract_z
_atom_site_U_iso_or_equiv
_atom_site_adp_type
_atom_site_occupancy
_atom_site_symmetry_multiplicity
_atom_site_calc_flag
_atom_site_refinement_flags
_atom_site_disorder_assembly
_atom_site_disorder_group
C1 C 0.6958(2) 0.2003(3) 0.14758(15) 0.0286(5) Uani 1 1 d . . .
C2 C 0.6016(3) 0.1008(3) 0.10248(16) 0.0332(5) Uani 1 1 d . . .
C3 C 0.4452(3) 0.0800(3) 0.12800(18) 0.0426(7) Uani 1 1 d . . .
H3 H 0.3814 0.0129 0.0984 0.051 Uiso 1 1 calc R . .
C4 C 0.3853(3) 0.1577(3) 0.1964(2) 0.0490(7) Uani 1 1 d . . .
H4 H 0.2809 0.1442 0.2129 0.059 Uiso 1 1 calc R . .
C5 C 0.4802(4) 0.2558(3) 0.24066(19) 0.0489(8) Uani 1 1 d . . .
H5 H 0.4392 0.3083 0.2872 0.059 Uiso 1 1 calc R . .
C6 C 0.6361(3) 0.2777(3) 0.21693(17) 0.0390(6) Uani 1 1 d . . .
H6 H 0.6997 0.3438 0.2474 0.047 Uiso 1 1 calc R . .
C7 C 0.6729(3) 0.0260(3) 0.02577(19) 0.0402(6) Uani 1 1 d . . .
H7A H 0.6247 -0.0713 0.0171 0.048 Uiso 1 1 calc R . .
H7B H 0.6545 0.0860 -0.0252 0.048 Uiso 1 1 calc R . .
C8 C 0.9289(4) -0.0076(3) -0.04215(16) 0.0411(6) Uani 1 1 d . . .
H8A H 0.9130 0.0814 -0.0767 0.049 Uiso 1 1 calc R . .
H8B H 0.8864 -0.0924 -0.0734 0.049 Uiso 1 1 calc R . .
C9 C 1.1028(4) -0.0307(3) -0.02739(19) 0.0454(7) Uani 1 1 d . . .
H9A H 1.1554 -0.0429 -0.0822 0.054 Uiso 1 1 calc R . .
H9B H 1.1465 0.0570 0.0005 0.054 Uiso 1 1 calc R . .
C10 C 1.0559(3) -0.1418(3) 0.10581(18) 0.0371(6) Uani 1 1 d . . .
H10A H 1.0998 -0.0555 0.1351 0.045 Uiso 1 1 calc R . .
H10B H 1.0769 -0.2293 0.1408 0.045 Uiso 1 1 calc R . .
C11 C 0.8798(3) -0.1218(3) 0.09664(17) 0.0339(5) Uani 1 1 d . . .
H11A H 0.8340 -0.2115 0.0721 0.041 Uiso 1 1 calc R . .
H11B H 0.8331 -0.1062 0.1528 0.041 Uiso 1 1 calc R . .
Cl1 Cl 0.95888(9) 0.45750(7) 0.17494(5) 0.04732(18) Uani 1 1 d . . .
N1 N 0.8442(2) 0.0088(2) 0.04042(13) 0.0302(5) Uani 1 1 d . . .
O1 O 1.1317(2) -0.1589(2) 0.02453(13) 0.0470(5) Uani 1 1 d . . .
Se1 Se 0.90816(3) 0.22009(3) 0.104533(15) 0.03006(8) Uani 1 1 d . . .

loop_
_atom_site_aniso_label
_atom_site_aniso_U_11
_atom_site_aniso_U_22
_atom_site_aniso_U_33
_atom_site_aniso_U_23
_atom_site_aniso_U_13
_atom_site_aniso_U_12
C1 0.0226(11) 0.0285(13) 0.0346(12) 0.0058(10) 0.0007(9) -0.0013(9)
C2 0.0293(12) 0.0294(12) 0.0409(13) 0.0012(11) -0.0064(13) 0.0007(10)
C3 0.0359(15) 0.0355(14) 0.0563(18) 0.0039(12) -0.0096(12) -0.0064(11)
C4 0.0288(16) 0.0499(16) 0.068(2) 0.0077(15) 0.0086(13) -0.0025(13)
C5 0.0433(15) 0.055(2) 0.0484(16) -0.0055(14) 0.0152(13) -0.0009(14)
C6 0.0371(13) 0.0430(14) 0.0368(13) -0.0069(12) 0.0037(10) -0.0076(12)
C7 0.0359(14) 0.0389(15) 0.0460(16) -0.0072(12) -0.0147(12) 0.0040(12)
C8 0.0539(18) 0.0364(14) 0.0330(13) -0.0018(11) 0.0030(13) 0.0051(13)
C9 0.0534(17) 0.0370(14) 0.0458(15) 0.0015(12) 0.0165(15) 0.0040(14)
C10 0.0342(14) 0.0305(13) 0.0468(14) 0.0027(12) -0.0016(12) 0.0033(10)
C11 0.0342(13) 0.0264(12) 0.0412(14) 0.0011(11) -0.0015(11) -0.0035(9)
Cl1 0.0542(4) 0.0396(4) 0.0482(4) -0.0127(3) 0.0126(3) -0.0172(3)
N1 0.0320(11) 0.0280(11) 0.0306(11) -0.0033(9) -0.0035(9) 0.0021(9)
O1 0.0471(11) 0.0382(10) 0.0556(12) -0.0022(9) 0.0111(9) 0.0117(9)
Se1 0.02811(12) 0.02936(12) 0.03270(12) -0.00070(10) 0.00346(10) -0.00272(10)

loop_
_atom_type_symbol
_atom_type_description
_atom_type_scat_dispersion_real
_atom_type_scat_dispersion_imag
_atom_type_scat_source
C C 0.0033 0.0016 'International Tables Vol C Tables 4.2.6.8 and 6.1.1.4'
H H 0.0000 0.0000 'International Tables Vol C Tables 4.2.6.8 and 6.1.1.4'
N N 0.0061 0.0033 'International Tables Vol C Tables 4.2.6.8 and 6.1.1.4'
O O 0.0106 0.0060 'International Tables Vol C Tables 4.2.6.8 and 6.1.1.4'
Cl Cl 0.1484 0.1585 'International Tables Vol C Tables 4.2.6.8 and 6.1.1.4'
Se Se -0.0929 2.2259 'International Tables Vol C Tables 4.2.6.8 and 6.1.1.4'

loop_
_geom_angle_atom_site_label_1
_geom_angle_atom_site_label_2
_geom_angle_atom_site_label_3
_geom_angle
_geom_angle_site_symmetry_1
_geom_angle_site_symmetry_3
_geom_angle_publ_flag
C6 C1 C2 120.5(2) . . ?
C6 C1 Se1 124.65(18) . . ?
C2 C1 Se1 114.83(18) . . ?
C1 C2 C3 119.2(2) . . ?
C1 C2 C7 117.3(2) . . ?
C3 C2 C7 123.4(2) . . ?
C4 C3 C2 120.4(2) . . ?
C3 C4 C5 119.8(2) . . ?
C4 C5 C6 120.9(3) . . ?
C1 C6 C5 119.2(3) . . ?
N1 C7 C2 108.6(2) . . ?
N1 C8 C9 110.9(2) . . ?
O1 C9 C8 111.4(2) . . ?
O1 C10 C11 111.9(2) . . ?
N1 C11 C10 110.39(19) . . ?
C7 N1 C8 110.7(2) . . ?
C7 N1 C11 111.8(2) . . ?
C8 N1 C11 109.53(19) . . ?
C7 N1 Se1 102.87(15) . . ?
C8 N1 Se1 111.06(15) . . ?
C11 N1 Se1 110.80(14) . . ?
C9 O1 C10 109.88(19) . . ?
C1 Se1 N1 81.33(9) . . ?
C1 Se1 Cl1 95.07(8) . . ?
N1 Se1 Cl1 175.92(6) . . ?

loop_
_geom_bond_atom_site_label_1
_geom_bond_atom_site_label_2
_geom_bond_distance
_geom_bond_site_symmetry_2
_geom_bond_publ_flag
C1 C6 1.379(3) . ?
C1 C2 1.386(3) . ?
C1 Se1 1.929(2) . ?
C2 C3 1.397(3) . ?
C2 C7 1.496(4) . ?
C3 C4 1.370(4) . ?
C4 C5 1.375(4) . ?
C5 C6 1.386(4) . ?
C7 N1 1.478(3) . ?
C8 N1 1.480(3) . ?
C8 C9 1.506(4) . ?
C9 O1 1.423(3) . ?
C10 O1 1.428(3) . ?
C10 C11 1.511(3) . ?
C11 N1 1.490(3) . ?
Cl1 Se1 2.4270(8) . ?
N1 Se1 2.204(2) . ?

loop_
_geom_torsion_atom_site_label_1
_geom_torsion_atom_site_label_2
_geom_torsion_atom_site_label_3
_geom_torsion_atom_site_label_4
_geom_torsion
_geom_torsion_site_symmetry_1
_geom_torsion_site_symmetry_2
_geom_torsion_site_symmetry_3
_geom_torsion_site_symmetry_4
_geom_torsion_publ_flag
C6 C1 C2 C3 0.1(4) . . . . ?
Se1 C1 C2 C3 -179.24(18) . . . . ?
C6 C1 C2 C7 177.5(2) . . . . ?
Se1 C1 C2 C7 -1.9(3) . . . . ?
C1 C2 C3 C4 0.5(4) . . . . ?
C7 C2 C3 C4 -176.7(3) . . . . ?
C2 C3 C4 C5 -0.6(4) . . . . ?
C3 C4 C5 C6 0.2(5) . . . . ?
C2 C1 C6 C5 -0.6(4) . . . . ?
Se1 C1 C6 C5 178.7(2) . . . . ?
C4 C5 C6 C1 0.4(4) . . . . ?
C1 C2 C7 N1 30.7(3) . . . . ?
C3 C2 C7 N1 -152.1(2) . . . . ?
N1 C8 C9 O1 58.1(3) . . . . ?
O1 C10 C11 N1 -56.8(3) . . . . ?
C2 C7 N1 C8 -157.8(2) . . . . ?
C2 C7 N1 C11 79.8(3) . . . . ?
C2 C7 N1 Se1 -39.1(2) . . . . ?
C9 C8 N1 C7 -178.0(2) . . . . ?
C9 C8 N1 C11 -54.3(3) . . . . ?
C9 C8 N1 Se1 68.4(2) . . . . ?
C10 C11 N1 C7 176.5(2) . . . . ?
C10 C11 N1 C8 53.5(3) . . . . ?
C10 C11 N1 Se1 -69.4(2) . . . . ?
C8 C9 O1 C10 -59.5(3) . . . . ?
C11 C10 O1 C9 59.3(3) . . . . ?
C6 C1 Se1 N1 163.6(2) . . . . ?
C2 C1 Se1 N1 -17.04(17) . . . . ?
C6 C1 Se1 Cl1 -18.3(2) . . . . ?
C2 C1 Se1 Cl1 161.02(17) . . . . ?
C7 N1 Se1 C1 31.69(17) . . . . ?
C8 N1 Se1 C1 150.10(17) . . . . ?
C11 N1 Se1 C1 -87.93(16) . . . . ?
